data_7158223
loop_
_publ_author_name
'Maeda, Hiromitsu'
'Haketa, Yohei'
'Murata, Tomoki'
'Ohta, Eriko'
'Murata, Tai'
'Yasuda, Nobuhiro'

_publ_section_title
;
 Self-assemblies of anionic-unit-introduced anion-responsive \p-electronic
 molecules
;
_journal_issue 34
_journal_name_full 'Organic &amp; Biomolecular Chemistry'
_journal_page_first 7369
_journal_page_last 7373
_journal_paper_doi 10.1039/D1OB01094H
_journal_volume 19
_journal_year 2021
_chemical_formula_moiety 'C18 H13 B F N2 O4, C20 H44 N, 2(C3 H6 O)'
_chemical_formula_sum 'C44 H69 B F N3 O6'
_chemical_formula_weight 765.83
_space_group_crystal_system monoclinic
_space_group_IT_number 4
_space_group_name_Hall 'P 2yb'
_space_group_name_H-M_alt 'P 1 21 1'
_atom_sites_solution_hydrogens geom
_audit_creation_method SHELXL-2014/7
_audit_update_record
;
2021-05-29 deposited with the CCDC.	2021-08-06 downloaded from the CCDC.
;
_cell_angle_alpha 90
_cell_angle_beta 98.09(17)
_cell_angle_gamma 90
_cell_formula_units_Z 2
_cell_length_a 9.206(13)
_cell_length_b 20.92(5)
_cell_length_c 13.58(2)
_cell_measurement_reflns_used 16929
_cell_measurement_temperature 100(2)
_cell_measurement_theta_max 15.469
_cell_measurement_theta_min 0.911
_cell_volume 2589(8)
_computing_cell_refinement 'Rapid Auto(Rigaku)'
_computing_data_collection 'Rapid Auto(Rigaku)'
_computing_data_reduction 'Rapid Auto(Rigaku)'
_computing_structure_refinement 'SHELXL-2014/7 (Sheldrick, 2014)'
_computing_structure_solution 'SHELXT (Sheldrick, 2014)'
_diffrn_ambient_temperature 100(2)
_diffrn_detector_area_resol_mean 5.814
_diffrn_measured_fraction_theta_full 0.987
_diffrn_measured_fraction_theta_max 0.956
_diffrn_measurement_device_type 'Pilatus3 CdTe 1M'
_diffrn_measurement_method \w
_diffrn_radiation_type Synchrotron
_diffrn_radiation_wavelength 0.4275
_diffrn_reflns_av_R_equivalents 0.0559
_diffrn_reflns_av_unetI/netI 0.0642
_diffrn_reflns_Laue_measured_fraction_full 0.987
_diffrn_reflns_Laue_measured_fraction_max 0.956
_diffrn_reflns_limit_h_max 11
_diffrn_reflns_limit_h_min -11
_diffrn_reflns_limit_k_max 25
_diffrn_reflns_limit_k_min -25
_diffrn_reflns_limit_l_max 16
_diffrn_reflns_limit_l_min -16
_diffrn_reflns_number 17237
_diffrn_reflns_point_group_measured_fraction_full 0.955
_diffrn_reflns_point_group_measured_fraction_max 0.923
_diffrn_reflns_theta_full 14.862
_diffrn_reflns_theta_max 15.469
_diffrn_reflns_theta_min 0.911
_diffrn_source 'BL02B1 beamline SPring-8'
_exptl_absorpt_coefficient_mu 0.030
_exptl_absorpt_correction_T_max 1.0000
_exptl_absorpt_correction_T_min 0.2576
_exptl_absorpt_correction_type multi-scan
_exptl_crystal_colour yellow
_exptl_crystal_density_diffrn 0.982
_exptl_crystal_density_meas ?
_exptl_crystal_description block
_exptl_crystal_F_000 832
_exptl_crystal_size_max 0.300
_exptl_crystal_size_mid 0.100
_exptl_crystal_size_min 0.030
_refine_diff_density_max 0.322
_refine_diff_density_min -0.253
_refine_diff_density_rms 0.048
_refine_ls_abs_structure_details
;
 Flack x determined using 3534 quotients [(I+)-(I-)]/[(I+)+(I-)]
 (Parsons, Flack and Wagner, Acta Cryst. B69 (2013) 249-259).
;
_refine_ls_abs_structure_Flack 0.6(10)
_refine_ls_extinction_method none
_refine_ls_goodness_of_fit_ref 1.159
_refine_ls_hydrogen_treatment constr
_refine_ls_matrix_type full
_refine_ls_number_parameters 504
_refine_ls_number_reflns 9725
_refine_ls_number_restraints 1
_refine_ls_restrained_S_all 1.159
_refine_ls_R_factor_all 0.0603
_refine_ls_R_factor_gt 0.0544
_refine_ls_shift/su_max 0.000
_refine_ls_shift/su_mean 0.000
_refine_ls_structure_factor_coef Fsqd
_refine_ls_weighting_details 'w=1/[\s^2^(Fo^2^)+(0.1000P)^2^] where P=(Fo^2^+2Fc^2^)/3'
_refine_ls_weighting_scheme calc
_refine_ls_wR_factor_gt 0.1517
_refine_ls_wR_factor_ref 0.1714
_reflns_Friedel_coverage 0.876
_reflns_Friedel_fraction_full 0.921
_reflns_Friedel_fraction_max 0.887
_reflns_number_gt 8812
_reflns_number_total 9725
_reflns_threshold_expression 'I > 2\s(I)'
_cod_data_source_file d1ob01094h2.cif
_cod_data_source_block tm-4-6
_cod_depositor_comments
;
The following automatic conversions were performed:

data item '_exptl_crystal_density_meas' value 'not measured' was
changed to '?' -- the value is perceived as not measured.

Automatic conversion script
Id: cif_fix_values 7556 2019-12-06 15:28:31Z antanas 

 Adding full bibliography for 7158218--7158229.cif.
;
_cod_original_sg_symbol_H-M 'P 21'
_cod_database_code 7158223
_shelx_shelxl_version_number 2014/7
_shelx_space_group_comment
;
The symmetry employed for this shelxl refinement is uniquely defined
by the following loop, which should always be used as a source of
symmetry information in preference to the above space-group names.
They are only intended as comments.
;
_shelx_estimated_absorpt_t_min 0.997
_shelx_estimated_absorpt_t_max 0.997
_exptl_absorpt_special_details
;
PROCESS-AUTO (1998). Automatic Data Acquisition and Processing Package
for 2D image data. Rigaku Corporation, Tokyo, Japan.
;

loop_
_space_group_symop_operation_xyz
'x, y, z'
'-x, y+1/2, -z'

loop_
_atom_site_label
_atom_site_type_symbol
_atom_site_fract_x
_atom_site_fract_y
_atom_site_fract_z
_atom_site_U_iso_or_equiv
_atom_site_adp_type
_atom_site_occupancy
_atom_site_site_symmetry_order
_atom_site_calc_flag
_atom_site_refinement_flags_posn
_atom_site_refinement_flags_adp
_atom_site_refinement_flags_occupancy
_atom_site_disorder_assembly
_atom_site_disorder_group
C1 C 0.4824(4) 0.25933(15) 0.3774(3) 0.0365(7) Uani 1 1 d . . . . .
H1 H 0.5063 0.2156 0.3895 0.044 Uiso 1 1 calc R U . . .
C2 C 0.3989(4) 0.28493(16) 0.2867(3) 0.0400(8) Uani 1 1 d . . . . .
H2 H 0.3578 0.2610 0.2301 0.048 Uiso 1 1 calc R U . . .
C3 C 0.3902(4) 0.35524(16) 0.2994(3) 0.0373(7) Uani 1 1 d . . . . .
H3 H 0.3439 0.3849 0.2521 0.045 Uiso 1 1 calc R U . . .
C4 C 0.4671(3) 0.37038(14) 0.3995(2) 0.0301(6) Uani 1 1 d . . . . .
C5 C 0.4938(3) 0.43547(14) 0.4493(2) 0.0309(6) Uani 1 1 d . . . . .
C6 C 0.5567(3) 0.44314(14) 0.5537(2) 0.0310(6) Uani 1 1 d . . . . .
H6 H 0.5686 0.4071 0.5968 0.037 Uiso 1 1 calc R U . . .
C7 C 0.6016(3) 0.50740(14) 0.5916(2) 0.0309(6) Uani 1 1 d . . . . .
C8 C 0.6822(3) 0.51867(15) 0.6950(2) 0.0323(6) Uani 1 1 d . . . . .
C9 C 0.7448(4) 0.57840(16) 0.7411(3) 0.0372(7) Uani 1 1 d . . . . .
H9 H 0.7440 0.6191 0.7100 0.045 Uiso 1 1 calc R U . . .
C10 C 0.8083(4) 0.56339(17) 0.8436(3) 0.0417(8) Uani 1 1 d . . . . .
H10 H 0.8564 0.5924 0.8912 0.050 Uiso 1 1 calc R U . . .
C11 C 0.7837(4) 0.49545(17) 0.8586(3) 0.0388(7) Uani 1 1 d . . . . .
H11 H 0.8137 0.4726 0.9185 0.047 Uiso 1 1 calc R U . . .
C12 C 0.4916(3) 0.61290(15) 0.3529(3) 0.0342(7) Uani 1 1 d . . . . .
C13 C 0.5859(4) 0.60102(16) 0.2770(3) 0.0374(7) Uani 1 1 d . . . . .
H13 H 0.6354 0.5612 0.2765 0.045 Uiso 1 1 calc R U . . .
C14 C 0.6061(4) 0.64896(16) 0.2015(3) 0.0389(7) Uani 1 1 d . . . . .
H14 H 0.6660 0.6394 0.1519 0.047 Uiso 1 1 calc R U . . .
C15 C 0.5342(4) 0.71198(15) 0.2019(2) 0.0338(7) Uani 1 1 d . . . . .
H15 H 0.5470 0.7430 0.1527 0.041 Uiso 1 1 calc R U . . .
C16 C 0.4438(3) 0.72580(14) 0.2785(2) 0.0280(6) Uani 1 1 d . . . . .
C17 C 0.3716(3) 0.79454(14) 0.2861(2) 0.0304(6) Uani 1 1 d . . . . .
C18 C 0.4225(3) 0.67614(15) 0.3520(2) 0.0306(6) Uani 1 1 d . . . . .
H18 H 0.3612 0.6854 0.4009 0.037 Uiso 1 1 calc R U . . .
N1 N 0.5225(3) 0.31076(12) 0.4453(2) 0.0308(5) Uani 1 1 d . . . . .
H1A H 0.5727 0.3069 0.5052 0.037 Uiso 1 1 calc R U . . .
N2 N 0.7075(3) 0.46850(13) 0.7691(2) 0.0331(6) Uani 1 1 d . . . . .
H2A H 0.6805 0.4283 0.7605 0.040 Uiso 1 1 calc R U . . .
O1 O 0.4600(3) 0.48795(10) 0.38814(18) 0.0372(5) Uani 1 1 d . . . . .
O2 O 0.5776(3) 0.56104(10) 0.53178(18) 0.0361(5) Uani 1 1 d . . . . .
O3 O 0.2963(2) 0.80461(11) 0.36115(17) 0.0351(5) Uani 1 1 d . . . . .
O4 O 0.3930(3) 0.83855(11) 0.21965(19) 0.0423(6) Uani 1 1 d . . . . .
B1 B 0.4578(4) 0.55685(17) 0.4359(3) 0.0346(8) Uani 1 1 d . . . . .
F1 F 0.3125(2) 0.56627(10) 0.46886(18) 0.0469(5) Uani 1 1 d . . . . .
C19 C -0.0049(3) 0.42364(15) 0.5965(2) 0.0306(6) Uani 1 1 d . . . . .
H19 H -0.0832 0.3930 0.5709 0.037 Uiso 1 1 calc R U . . .
H19A H -0.0501 0.4571 0.6340 0.037 Uiso 1 1 calc R U . . .
C20 C 0.0539(4) 0.45643(19) 0.5043(3) 0.0418(8) Uani 1 1 d . . . . .
H20 H 0.1193 0.4263 0.4755 0.050 Uiso 1 1 calc R U . . .
H20A H 0.1120 0.4948 0.5273 0.050 Uiso 1 1 calc R U . . .
C21 C -0.0784(4) 0.47674(19) 0.4206(3) 0.0457(8) Uani 1 1 d . . . . .
H21 H -0.1520 0.5007 0.4525 0.055 Uiso 1 1 calc R U . . .
H21A H -0.0400 0.5059 0.3729 0.055 Uiso 1 1 calc R U . . .
C22 C -0.1586(5) 0.4175(2) 0.3600(3) 0.0508(9) Uani 1 1 d . . . . .
H22 H -0.1872 0.3860 0.4082 0.061 Uiso 1 1 calc R U . . .
H22A H -0.2496 0.4331 0.3196 0.061 Uiso 1 1 calc R U . . .
C23 C -0.0622(6) 0.3828(3) 0.2895(4) 0.0726(13) Uani 1 1 d . . . . .
H23 H -0.0419 0.4123 0.2371 0.109 Uiso 1 1 calc R U . . .
H23A H -0.1151 0.3454 0.2593 0.109 Uiso 1 1 calc R U . . .
H23B H 0.0305 0.3690 0.3282 0.109 Uiso 1 1 calc R U . . .
C24 C 0.1864(3) 0.32787(15) 0.6197(3) 0.0326(6) Uani 1 1 d . . . . .
H24 H 0.2598 0.3063 0.6690 0.039 Uiso 1 1 calc R U . . .
H24A H 0.2389 0.3453 0.5668 0.039 Uiso 1 1 calc R U . . .
C25 C 0.0692(4) 0.27521(16) 0.5711(3) 0.0367(7) Uani 1 1 d . . . . .
H25 H 0.0159 0.2573 0.6232 0.044 Uiso 1 1 calc R U . . .
H25A H -0.0034 0.2958 0.5202 0.044 Uiso 1 1 calc R U . . .
C26 C 0.1509(4) 0.21872(16) 0.5208(3) 0.0412(8) Uani 1 1 d . . . . .
H26 H 0.2291 0.2010 0.5708 0.049 Uiso 1 1 calc R U . . .
H26A H 0.1984 0.2367 0.4659 0.049 Uiso 1 1 calc R U . . .
C27 C 0.0433(4) 0.16166(17) 0.4777(3) 0.0462(8) Uani 1 1 d . . . . .
H27 H 0.1027 0.1276 0.4522 0.055 Uiso 1 1 calc R U . . .
H27A H -0.0026 0.1433 0.5330 0.055 Uiso 1 1 calc R U . . .
C28 C -0.0830(6) 0.1821(3) 0.3913(4) 0.0699(13) Uani 1 1 d . . . . .
H28 H -0.1482 0.2130 0.4172 0.105 Uiso 1 1 calc R U . . .
H28A H -0.1394 0.1443 0.3664 0.105 Uiso 1 1 calc R U . . .
H28B H -0.0392 0.2018 0.3369 0.105 Uiso 1 1 calc R U . . .
C29 C 0.0311(3) 0.36052(15) 0.7599(2) 0.0307(6) Uani 1 1 d . . . . .
H29 H -0.0578 0.3375 0.7293 0.037 Uiso 1 1 calc R U . . .
H29A H -0.0015 0.3978 0.7961 0.037 Uiso 1 1 calc R U . . .
C30 C 0.1248(3) 0.31385(16) 0.8390(2) 0.0342(7) Uani 1 1 d . . . . .
H30 H 0.1425 0.2726 0.8069 0.041 Uiso 1 1 calc R U . . .
H30A H 0.2209 0.3335 0.8634 0.041 Uiso 1 1 calc R U . . .
C31 C 0.0355(4) 0.30215(17) 0.9292(3) 0.0383(7) Uani 1 1 d . . . . .
H31 H -0.0639 0.2865 0.9030 0.046 Uiso 1 1 calc R U . . .
H31A H 0.0245 0.3433 0.9634 0.046 Uiso 1 1 calc R U . . .
C32 C 0.1139(4) 0.25125(18) 1.0087(3) 0.0441(8) Uani 1 1 d . . . . .
H32 H 0.1225 0.2098 0.9748 0.053 Uiso 1 1 calc R U . . .
H32A H 0.2142 0.2663 1.0336 0.053 Uiso 1 1 calc R U . . .
C33 C 0.0269(6) 0.2409(2) 1.1001(4) 0.0593(11) Uani 1 1 d . . . . .
H33 H 0.0230 0.2812 1.1363 0.089 Uiso 1 1 calc R U . . .
H33A H 0.0770 0.2085 1.1447 0.089 Uiso 1 1 calc R U . . .
H33B H -0.0731 0.2265 1.0759 0.089 Uiso 1 1 calc R U . . .
C34 C 0.2491(3) 0.43339(15) 0.7163(2) 0.0323(6) Uani 1 1 d . . . . .
H34 H 0.3251 0.4081 0.7582 0.039 Uiso 1 1 calc R U . . .
H34A H 0.2940 0.4505 0.6596 0.039 Uiso 1 1 calc R U . . .
C35 C 0.2030(4) 0.49230(17) 0.7806(3) 0.0387(7) Uani 1 1 d . . . . .
H35 H 0.1752 0.4762 0.8439 0.046 Uiso 1 1 calc R U . . .
H35A H 0.1167 0.5141 0.7436 0.046 Uiso 1 1 calc R U . . .
C36 C 0.3362(4) 0.54251(16) 0.8038(3) 0.0371(7) Uani 1 1 d . . . . .
H36 H 0.4249 0.5198 0.8355 0.045 Uiso 1 1 calc R U . . .
H36A H 0.3583 0.5611 0.7406 0.045 Uiso 1 1 calc R U . . .
C37 C 0.2974(4) 0.59879(18) 0.8756(3) 0.0463(8) Uani 1 1 d . . . . .
H37 H 0.2780 0.5799 0.9393 0.056 Uiso 1 1 calc R U . . .
H37A H 0.2063 0.6201 0.8448 0.056 Uiso 1 1 calc R U . . .
C38 C 0.4242(6) 0.6514(2) 0.8982(4) 0.0653(13) Uani 1 1 d . . . . .
H38 H 0.5132 0.6312 0.9327 0.098 Uiso 1 1 calc R U . . .
H38A H 0.3919 0.6851 0.9402 0.098 Uiso 1 1 calc R U . . .
H38B H 0.4452 0.6699 0.8354 0.098 Uiso 1 1 calc R U . . .
N3 N 0.1166(3) 0.38602(12) 0.67323(19) 0.0288(5) Uani 1 1 d . . . . .
C39 C 0.5890(7) 0.3464(3) 1.0415(4) 0.0756(15) Uani 1 1 d . . . . .
H39 H 0.5269 0.3089 1.0477 0.113 Uiso 1 1 calc R U . . .
H39A H 0.6668 0.3482 1.0986 0.113 Uiso 1 1 calc R U . . .
H39B H 0.6331 0.3431 0.9801 0.113 Uiso 1 1 calc R U . . .
C40 C 0.4943(5) 0.4080(2) 1.0383(3) 0.0531(10) Uani 1 1 d . . . . .
C41 C 0.5639(5) 0.4705(2) 1.0870(4) 0.0591(11) Uani 1 1 d . . . . .
H41 H 0.5172 0.5077 1.0519 0.089 Uiso 1 1 calc R U . . .
H41A H 0.6693 0.4710 1.0826 0.089 Uiso 1 1 calc R U . . .
H41B H 0.5490 0.4721 1.1570 0.089 Uiso 1 1 calc R U . . .
O5 O 0.3610(5) 0.4083(2) 0.9986(4) 0.1015(16) Uani 1 1 d . . . . .
C42 C 1.0473(6) 0.6269(3) 1.2307(4) 0.0686(13) Uani 1 1 d . . . . .
H42 H 1.0921 0.6631 1.2003 0.103 Uiso 1 1 calc R U . . .
H42A H 1.1070 0.6159 1.2939 0.103 Uiso 1 1 calc R U . . .
H42B H 0.9482 0.6386 1.2427 0.103 Uiso 1 1 calc R U . . .
C43 C 1.0387(4) 0.5677(2) 1.1584(3) 0.0523(9) Uani 1 1 d . . . . .
C44 C 1.1889(6) 0.5319(4) 1.1552(5) 0.0878(19) Uani 1 1 d . . . . .
H44 H 1.2258 0.5155 1.2216 0.132 Uiso 1 1 calc R U . . .
H44A H 1.2604 0.5619 1.1341 0.132 Uiso 1 1 calc R U . . .
H44B H 1.1738 0.4963 1.1080 0.132 Uiso 1 1 calc R U . . .
O6 O 0.9185(4) 0.5503(2) 1.1067(3) 0.0787(11) Uani 1 1 d . . . . .

loop_
_atom_site_aniso_label
_atom_site_aniso_U_11
_atom_site_aniso_U_22
_atom_site_aniso_U_33
_atom_site_aniso_U_23
_atom_site_aniso_U_13
_atom_site_aniso_U_12
C1 0.0383(17) 0.0264(14) 0.0454(18) -0.0078(13) 0.0076(14) -0.0001(13)
C2 0.0430(18) 0.0379(17) 0.0380(17) -0.0108(14) 0.0014(14) -0.0059(15)
C3 0.0380(17) 0.0353(16) 0.0372(16) -0.0024(13) 0.0000(13) 0.0004(13)
C4 0.0275(14) 0.0259(14) 0.0375(15) -0.0006(12) 0.0067(12) -0.0012(12)
C5 0.0268(13) 0.0263(14) 0.0404(16) -0.0004(12) 0.0073(12) -0.0017(11)
C6 0.0297(14) 0.0238(14) 0.0404(16) -0.0008(12) 0.0085(12) 0.0006(11)
C7 0.0306(15) 0.0261(14) 0.0378(16) -0.0030(12) 0.0113(12) -0.0017(12)
C8 0.0329(15) 0.0283(15) 0.0374(16) -0.0068(12) 0.0107(12) -0.0020(12)
C9 0.0399(18) 0.0274(14) 0.0458(18) -0.0059(13) 0.0108(14) -0.0058(13)
C10 0.0447(19) 0.0381(17) 0.0425(18) -0.0129(14) 0.0070(15) -0.0060(15)
C11 0.0402(17) 0.0401(17) 0.0365(17) -0.0086(14) 0.0068(13) -0.0034(14)
C12 0.0315(15) 0.0279(15) 0.0428(17) -0.0020(13) 0.0033(13) 0.0002(12)
C13 0.0303(15) 0.0302(15) 0.0514(19) -0.0006(14) 0.0052(14) 0.0056(13)
C14 0.0358(17) 0.0374(17) 0.0449(18) -0.0080(14) 0.0104(14) 0.0022(14)
C15 0.0355(16) 0.0282(14) 0.0382(16) -0.0002(12) 0.0069(13) -0.0036(13)
C16 0.0219(13) 0.0269(13) 0.0345(14) -0.0019(11) 0.0012(11) -0.0006(11)
C17 0.0243(13) 0.0272(14) 0.0384(15) -0.0030(12) 0.0000(11) 0.0017(11)
C18 0.0280(14) 0.0265(14) 0.0363(15) -0.0002(12) 0.0016(12) 0.0000(11)
N1 0.0313(12) 0.0249(12) 0.0362(13) -0.0036(10) 0.0041(10) -0.0008(10)
N2 0.0358(14) 0.0285(12) 0.0363(14) -0.0050(11) 0.0094(11) -0.0003(11)
O1 0.0397(12) 0.0253(11) 0.0444(12) 0.0017(9) -0.0013(10) -0.0012(9)
O2 0.0399(12) 0.0253(10) 0.0434(12) -0.0014(9) 0.0065(10) 0.0000(9)
O3 0.0309(11) 0.0321(11) 0.0422(12) -0.0033(9) 0.0049(9) 0.0043(9)
O4 0.0541(15) 0.0266(10) 0.0463(13) 0.0042(10) 0.0076(11) 0.0059(10)
B1 0.0315(17) 0.0278(16) 0.0456(19) 0.0038(14) 0.0088(15) 0.0030(13)
F1 0.0367(11) 0.0408(11) 0.0662(13) 0.0056(10) 0.0177(9) 0.0015(9)
C19 0.0227(13) 0.0300(14) 0.0394(16) 0.0016(12) 0.0050(11) 0.0008(12)
C20 0.0328(17) 0.0477(19) 0.0456(18) 0.0110(15) 0.0071(14) -0.0012(14)
C21 0.0433(19) 0.0460(19) 0.049(2) 0.0126(16) 0.0093(15) 0.0037(16)
C22 0.0431(19) 0.057(2) 0.051(2) 0.0075(18) 0.0032(16) -0.0034(18)
C23 0.075(3) 0.071(3) 0.073(3) -0.012(3) 0.015(3) 0.010(3)
C24 0.0267(14) 0.0321(15) 0.0405(16) -0.0021(13) 0.0097(12) 0.0007(12)
C25 0.0288(15) 0.0361(16) 0.0455(17) -0.0070(14) 0.0066(13) 0.0001(13)
C26 0.0375(17) 0.0345(17) 0.0519(19) -0.0060(15) 0.0079(15) 0.0056(14)
C27 0.056(2) 0.0340(17) 0.051(2) -0.0102(15) 0.0175(17) -0.0005(16)
C28 0.070(3) 0.060(3) 0.074(3) -0.023(2) -0.008(2) -0.010(2)
C29 0.0277(14) 0.0303(14) 0.0354(15) 0.0028(12) 0.0085(12) 0.0007(12)
C30 0.0278(14) 0.0356(16) 0.0387(16) 0.0033(13) 0.0036(12) 0.0025(13)
C31 0.0386(17) 0.0371(16) 0.0403(17) 0.0031(14) 0.0100(13) -0.0011(14)
C32 0.046(2) 0.0431(19) 0.0434(18) 0.0084(15) 0.0085(15) 0.0039(16)
C33 0.071(3) 0.054(2) 0.059(2) 0.023(2) 0.028(2) 0.013(2)
C34 0.0215(13) 0.0336(15) 0.0418(16) -0.0010(13) 0.0049(11) -0.0042(12)
C35 0.0300(15) 0.0376(16) 0.0496(19) -0.0090(14) 0.0097(13) -0.0061(13)
C36 0.0306(15) 0.0326(15) 0.0487(18) -0.0024(14) 0.0074(13) -0.0042(13)
C37 0.0453(19) 0.0405(19) 0.054(2) -0.0091(16) 0.0096(16) -0.0041(16)
C38 0.071(3) 0.046(2) 0.079(3) -0.018(2) 0.011(2) -0.022(2)
N3 0.0206(11) 0.0302(12) 0.0363(13) 0.0002(10) 0.0060(10) -0.0004(10)
C39 0.105(4) 0.060(3) 0.061(3) -0.008(2) 0.008(3) 0.016(3)
C40 0.064(2) 0.051(2) 0.042(2) -0.0026(16) -0.0001(18) -0.0012(19)
C41 0.062(3) 0.054(2) 0.062(3) -0.007(2) 0.008(2) -0.002(2)
O5 0.083(3) 0.090(3) 0.118(3) -0.026(3) -0.035(3) -0.010(2)
C42 0.060(3) 0.063(3) 0.078(3) -0.004(2) -0.008(2) -0.002(2)
C43 0.0406(19) 0.066(3) 0.050(2) 0.0074(19) 0.0030(16) -0.0002(19)
C44 0.062(3) 0.126(5) 0.073(3) -0.021(4) 0.002(3) 0.032(3)
O6 0.0568(19) 0.099(3) 0.075(2) -0.015(2) -0.0086(17) -0.0005(19)

loop_
_atom_type_symbol
_atom_type_description
_atom_type_scat_dispersion_real
_atom_type_scat_dispersion_imag
_atom_type_scat_source
C C 0.0000 0.0005 'International Tables Vol C Tables 4.2.6.8 and 6.1.1.4'
H H 0.0000 0.0000 'International Tables Vol C Tables 4.2.6.8 and 6.1.1.4'
O O 0.0021 0.0020 'International Tables Vol C Tables 4.2.6.8 and 6.1.1.4'
N N 0.0007 0.0011 'International Tables Vol C Tables 4.2.6.8 and 6.1.1.4'
B B 0.0000 0.0002 'International Tables Vol C Tables 4.2.6.8 and 6.1.1.4'
F F 0.0044 0.0034 'International Tables Vol C Tables 4.2.6.8 and 6.1.1.4'

loop_
_geom_angle_atom_site_label_1
_geom_angle_atom_site_label_2
_geom_angle_atom_site_label_3
_geom_angle
_geom_angle_site_symmetry_1
_geom_angle_site_symmetry_3
_geom_angle_publ_flag
N1 C1 C2 109.0(3) . . ?
N1 C1 H1 125.5 . . ?
C2 C1 H1 125.5 . . ?
C1 C2 C3 107.2(3) . . ?
C1 C2 H2 126.4 . . ?
C3 C2 H2 126.4 . . ?
C4 C3 C2 107.0(3) . . ?
C4 C3 H3 126.5 . . ?
C2 C3 H3 126.5 . . ?
N1 C4 C3 107.7(3) . . ?
N1 C4 C5 123.4(3) . . ?
C3 C4 C5 128.8(3) . . ?
O1 C5 C6 121.3(3) . . ?
O1 C5 C4 115.6(3) . . ?
C6 C5 C4 123.0(3) . . ?
C5 C6 C7 119.3(3) . . ?
C5 C6 H6 120.3 . . ?
C7 C6 H6 120.3 . . ?
O2 C7 C6 121.3(3) . . ?
O2 C7 C8 115.8(3) . . ?
C6 C7 C8 122.8(3) . . ?
N2 C8 C9 107.7(3) . . ?
N2 C8 C7 122.8(3) . . ?
C9 C8 C7 129.5(3) . . ?
C10 C9 C8 107.5(3) . . ?
C10 C9 H9 126.2 . . ?
C8 C9 H9 126.2 . . ?
C11 C10 C9 107.0(3) . . ?
C11 C10 H10 126.5 . . ?
C9 C10 H10 126.5 . . ?
N2 C11 C10 109.4(3) . . ?
N2 C11 H11 125.3 . . ?
C10 C11 H11 125.3 . . ?
C13 C12 C18 116.6(3) . . ?
C13 C12 B1 122.6(3) . . ?
C18 C12 B1 120.8(3) . . ?
C12 C13 C14 121.6(3) . . ?
C12 C13 H13 119.2 . . ?
C14 C13 H13 119.2 . . ?
C13 C14 C15 120.6(3) . . ?
C13 C14 H14 119.7 . . ?
C15 C14 H14 119.7 . . ?
C16 C15 C14 118.9(3) . . ?
C16 C15 H15 120.6 . . ?
C14 C15 H15 120.6 . . ?
C15 C16 C18 119.4(3) . . ?
C15 C16 C17 120.9(3) . . ?
C18 C16 C17 119.7(3) . . ?
O4 C17 O3 123.9(3) . . ?
O4 C17 C16 118.7(3) . . ?
O3 C17 C16 117.4(3) . . ?
C16 C18 C12 122.9(3) . . ?
C16 C18 H18 118.6 . . ?
C12 C18 H18 118.6 . . ?
C1 N1 C4 109.0(3) . . ?
C1 N1 H1A 125.5 . . ?
C4 N1 H1A 125.5 . . ?
C11 N2 C8 108.4(3) . . ?
C11 N2 H2A 125.8 . . ?
C8 N2 H2A 125.8 . . ?
C5 O1 B1 119.4(3) . . ?
C7 O2 B1 118.1(2) . . ?
F1 B1 O2 107.3(3) . . ?
F1 B1 O1 108.0(3) . . ?
O2 B1 O1 109.9(2) . . ?
F1 B1 C12 111.6(3) . . ?
O2 B1 C12 109.8(3) . . ?
O1 B1 C12 110.2(3) . . ?
C20 C19 N3 115.8(3) . . ?
C20 C19 H19 108.3 . . ?
N3 C19 H19 108.3 . . ?
C20 C19 H19A 108.3 . . ?
N3 C19 H19A 108.3 . . ?
H19 C19 H19A 107.4 . . ?
C19 C20 C21 111.4(3) . . ?
C19 C20 H20 109.3 . . ?
C21 C20 H20 109.3 . . ?
C19 C20 H20A 109.3 . . ?
C21 C20 H20A 109.3 . . ?
H20 C20 H20A 108.0 . . ?
C22 C21 C20 114.0(3) . . ?
C22 C21 H21 108.8 . . ?
C20 C21 H21 108.8 . . ?
C22 C21 H21A 108.8 . . ?
C20 C21 H21A 108.8 . . ?
H21 C21 H21A 107.6 . . ?
C23 C22 C21 114.2(4) . . ?
C23 C22 H22 108.7 . . ?
C21 C22 H22 108.7 . . ?
C23 C22 H22A 108.7 . . ?
C21 C22 H22A 108.7 . . ?
H22 C22 H22A 107.6 . . ?
C22 C23 H23 109.5 . . ?
C22 C23 H23A 109.5 . . ?
H23 C23 H23A 109.5 . . ?
C22 C23 H23B 109.5 . . ?
H23 C23 H23B 109.5 . . ?
H23A C23 H23B 109.5 . . ?
N3 C24 C25 114.7(3) . . ?
N3 C24 H24 108.6 . . ?
C25 C24 H24 108.6 . . ?
N3 C24 H24A 108.6 . . ?
C25 C24 H24A 108.6 . . ?
H24 C24 H24A 107.6 . . ?
C26 C25 C24 110.5(3) . . ?
C26 C25 H25 109.5 . . ?
C24 C25 H25 109.5 . . ?
C26 C25 H25A 109.5 . . ?
C24 C25 H25A 109.5 . . ?
H25 C25 H25A 108.1 . . ?
C25 C26 C27 113.6(3) . . ?
C25 C26 H26 108.9 . . ?
C27 C26 H26 108.9 . . ?
C25 C26 H26A 108.9 . . ?
C27 C26 H26A 108.9 . . ?
H26 C26 H26A 107.7 . . ?
C28 C27 C26 114.7(4) . . ?
C28 C27 H27 108.6 . . ?
C26 C27 H27 108.6 . . ?
C28 C27 H27A 108.6 . . ?
C26 C27 H27A 108.6 . . ?
H27 C27 H27A 107.6 . . ?
C27 C28 H28 109.5 . . ?
C27 C28 H28A 109.5 . . ?
H28 C28 H28A 109.5 . . ?
C27 C28 H28B 109.5 . . ?
H28 C28 H28B 109.5 . . ?
H28A C28 H28B 109.5 . . ?
N3 C29 C30 114.9(2) . . ?
N3 C29 H29 108.5 . . ?
C30 C29 H29 108.5 . . ?
N3 C29 H29A 108.5 . . ?
C30 C29 H29A 108.5 . . ?
H29 C29 H29A 107.5 . . ?
C31 C30 C29 108.8(3) . . ?
C31 C30 H30 109.9 . . ?
C29 C30 H30 109.9 . . ?
C31 C30 H30A 109.9 . . ?
C29 C30 H30A 109.9 . . ?
H30 C30 H30A 108.3 . . ?
C30 C31 C32 112.8(3) . . ?
C30 C31 H31 109.0 . . ?
C32 C31 H31 109.0 . . ?
C30 C31 H31A 109.0 . . ?
C32 C31 H31A 109.0 . . ?
H31 C31 H31A 107.8 . . ?
C33 C32 C31 112.8(3) . . ?
C33 C32 H32 109.0 . . ?
C31 C32 H32 109.0 . . ?
C33 C32 H32A 109.0 . . ?
C31 C32 H32A 109.0 . . ?
H32 C32 H32A 107.8 . . ?
C32 C33 H33 109.5 . . ?
C32 C33 H33A 109.5 . . ?
H33 C33 H33A 109.5 . . ?
C32 C33 H33B 109.5 . . ?
H33 C33 H33B 109.5 . . ?
H33A C33 H33B 109.5 . . ?
C35 C34 N3 115.1(3) . . ?
C35 C34 H34 108.5 . . ?
N3 C34 H34 108.5 . . ?
C35 C34 H34A 108.5 . . ?
N3 C34 H34A 108.5 . . ?
H34 C34 H34A 107.5 . . ?
C34 C35 C36 110.8(3) . . ?
C34 C35 H35 109.5 . . ?
C36 C35 H35 109.5 . . ?
C34 C35 H35A 109.5 . . ?
C36 C35 H35A 109.5 . . ?
H35 C35 H35A 108.1 . . ?
C37 C36 C35 111.7(3) . . ?
C37 C36 H36 109.3 . . ?
C35 C36 H36 109.3 . . ?
C37 C36 H36A 109.3 . . ?
C35 C36 H36A 109.3 . . ?
H36 C36 H36A 107.9 . . ?
C36 C37 C38 113.7(4) . . ?
C36 C37 H37 108.8 . . ?
C38 C37 H37 108.8 . . ?
C36 C37 H37A 108.8 . . ?
C38 C37 H37A 108.8 . . ?
H37 C37 H37A 107.7 . . ?
C37 C38 H38 109.5 . . ?
C37 C38 H38A 109.5 . . ?
H38 C38 H38A 109.5 . . ?
C37 C38 H38B 109.5 . . ?
H38 C38 H38B 109.5 . . ?
H38A C38 H38B 109.5 . . ?
C29 N3 C24 110.6(3) . . ?
C29 N3 C34 111.3(2) . . ?
C24 N3 C34 107.5(2) . . ?
C29 N3 C19 105.6(2) . . ?
C24 N3 C19 111.3(2) . . ?
C34 N3 C19 110.6(3) . . ?
C40 C39 H39 109.5 . . ?
C40 C39 H39A 109.5 . . ?
H39 C39 H39A 109.5 . . ?
C40 C39 H39B 109.5 . . ?
H39 C39 H39B 109.5 . . ?
H39A C39 H39B 109.5 . . ?
O5 C40 C41 119.4(4) . . ?
O5 C40 C39 121.4(5) . . ?
C41 C40 C39 119.2(4) . . ?
C40 C41 H41 109.5 . . ?
C40 C41 H41A 109.5 . . ?
H41 C41 H41A 109.5 . . ?
C40 C41 H41B 109.5 . . ?
H41 C41 H41B 109.5 . . ?
H41A C41 H41B 109.5 . . ?
C43 C42 H42 109.5 . . ?
C43 C42 H42A 109.5 . . ?
H42 C42 H42A 109.5 . . ?
C43 C42 H42B 109.5 . . ?
H42 C42 H42B 109.5 . . ?
H42A C42 H42B 109.5 . . ?
O6 C43 C44 123.0(5) . . ?
O6 C43 C42 122.0(4) . . ?
C44 C43 C42 114.9(4) . . ?
C43 C44 H44 109.5 . . ?
C43 C44 H44A 109.5 . . ?
H44 C44 H44A 109.5 . . ?
C43 C44 H44B 109.5 . . ?
H44 C44 H44B 109.5 . . ?
H44A C44 H44B 109.5 . . ?

loop_
_geom_bond_atom_site_label_1
_geom_bond_atom_site_label_2
_geom_bond_distance
_geom_bond_site_symmetry_2
_geom_bond_publ_flag
C1 N1 1.431(5) . ?
C1 C2 1.460(6) . ?
C1 H1 0.9500 . ?
C2 C3 1.485(6) . ?
C2 H2 0.9500 . ?
C3 C4 1.476(5) . ?
C3 H3 0.9500 . ?
C4 N1 1.454(5) . ?
C4 C5 1.525(5) . ?
C5 O1 1.386(4) . ?
C5 C6 1.463(5) . ?
C6 C7 1.477(5) . ?
C6 H6 0.9500 . ?
C7 O2 1.384(4) . ?
C7 C8 1.512(5) . ?
C8 N2 1.450(5) . ?
C8 C9 1.478(5) . ?
C9 C10 1.466(6) . ?
C9 H9 0.9500 . ?
C10 C11 1.458(6) . ?
C10 H10 0.9500 . ?
C11 N2 1.431(5) . ?
C11 H11 0.9500 . ?
C12 C13 1.459(5) . ?
C12 C18 1.467(5) . ?
C12 B1 1.686(6) . ?
C13 C14 1.464(5) . ?
C13 H13 0.9500 . ?
C14 C15 1.475(5) . ?
C14 H14 0.9500 . ?
C15 C16 1.450(5) . ?
C15 H15 0.9500 . ?
C16 C18 1.472(5) . ?
C16 C17 1.594(5) . ?
C17 O4 1.323(4) . ?
C17 O3 1.328(4) . ?
C18 H18 0.9500 . ?
N1 H1A 0.8800 . ?
N2 H2A 0.8800 . ?
O1 B1 1.582(5) . ?
O2 B1 1.586(5) . ?
B1 F1 1.482(5) . ?
C19 C20 1.588(5) . ?
C19 N3 1.621(4) . ?
C19 H19 0.9900 . ?
C19 H19A 0.9900 . ?
C20 C21 1.603(6) . ?
C20 H20 0.9900 . ?
C20 H20A 0.9900 . ?
C21 C22 1.609(6) . ?
C21 H21 0.9900 . ?
C21 H21A 0.9900 . ?
C22 C23 1.571(7) . ?
C22 H22 0.9900 . ?
C22 H22A 0.9900 . ?
C23 H23 0.9800 . ?
C23 H23A 0.9800 . ?
C23 H23B 0.9800 . ?
C24 N3 1.597(5) . ?
C24 C25 1.617(5) . ?
C24 H24 0.9900 . ?
C24 H24A 0.9900 . ?
C25 C26 1.604(5) . ?
C25 H25 0.9900 . ?
C25 H25A 0.9900 . ?
C26 C27 1.608(6) . ?
C26 H26 0.9900 . ?
C26 H26A 0.9900 . ?
C27 C28 1.590(7) . ?
C27 H27 0.9900 . ?
C27 H27A 0.9900 . ?
C28 H28 0.9800 . ?
C28 H28A 0.9800 . ?
C28 H28B 0.9800 . ?
C29 N3 1.597(4) . ?
C29 C30 1.609(5) . ?
C29 H29 0.9900 . ?
C29 H29A 0.9900 . ?
C30 C31 1.588(5) . ?
C30 H30 0.9900 . ?
C30 H30A 0.9900 . ?
C31 C32 1.612(5) . ?
C31 H31 0.9900 . ?
C31 H31A 0.9900 . ?
C32 C33 1.584(6) . ?
C32 H32 0.9900 . ?
C32 H32A 0.9900 . ?
C33 H33 0.9800 . ?
C33 H33A 0.9800 . ?
C33 H33B 0.9800 . ?
C34 C35 1.602(5) . ?
C34 N3 1.616(4) . ?
C34 H34 0.9900 . ?
C34 H34A 0.9900 . ?
C35 C36 1.612(5) . ?
C35 H35 0.9900 . ?
C35 H35A 0.9900 . ?
C36 C37 1.601(5) . ?
C36 H36 0.9900 . ?
C36 H36A 0.9900 . ?
C37 C38 1.602(6) . ?
C37 H37 0.9900 . ?
C37 H37A 0.9900 . ?
C38 H38 0.9800 . ?
C38 H38A 0.9800 . ?
C38 H38B 0.9800 . ?
C39 C40 1.554(7) . ?
C39 H39 0.9800 . ?
C39 H39A 0.9800 . ?
C39 H39B 0.9800 . ?
C40 O5 1.269(7) . ?
C40 C41 1.562(7) . ?
C41 H41 0.9800 . ?
C41 H41A 0.9800 . ?
C41 H41B 0.9800 . ?
C42 C43 1.576(7) . ?
C42 H42 0.9800 . ?
C42 H42A 0.9800 . ?
C42 H42B 0.9800 . ?
C43 O6 1.277(6) . ?
C43 C44 1.578(7) . ?
C44 H44 0.9800 . ?
C44 H44A 0.9800 . ?
C44 H44B 0.9800 . ?

loop_
_geom_torsion_atom_site_label_1
_geom_torsion_atom_site_label_2
_geom_torsion_atom_site_label_3
_geom_torsion_atom_site_label_4
_geom_torsion
_geom_torsion_site_symmetry_1
_geom_torsion_site_symmetry_2
_geom_torsion_site_symmetry_3
_geom_torsion_site_symmetry_4
_geom_torsion_publ_flag
N1 C1 C2 C3 1.0(4) . . . . ?
C1 C2 C3 C4 -1.1(4) . . . . ?
C2 C3 C4 N1 0.8(4) . . . . ?
C2 C3 C4 C5 178.3(3) . . . . ?
N1 C4 C5 O1 167.2(3) . . . . ?
C3 C4 C5 O1 -10.0(5) . . . . ?
N1 C4 C5 C6 -10.3(5) . . . . ?
C3 C4 C5 C6 172.5(3) . . . . ?
O1 C5 C6 C7 -7.4(4) . . . . ?
C4 C5 C6 C7 170.0(3) . . . . ?
C5 C6 C7 O2 3.7(4) . . . . ?
C5 C6 C7 C8 -173.3(3) . . . . ?
O2 C7 C8 N2 175.8(3) . . . . ?
C6 C7 C8 N2 -7.1(4) . . . . ?
O2 C7 C8 C9 -2.6(5) . . . . ?
C6 C7 C8 C9 174.5(3) . . . . ?
N2 C8 C9 C10 0.2(4) . . . . ?
C7 C8 C9 C10 178.8(3) . . . . ?
C8 C9 C10 C11 -0.1(4) . . . . ?
C9 C10 C11 N2 0.0(4) . . . . ?
C18 C12 C13 C14 -2.2(4) . . . . ?
B1 C12 C13 C14 175.9(3) . . . . ?
C12 C13 C14 C15 1.8(5) . . . . ?
C13 C14 C15 C16 0.3(5) . . . . ?
C14 C15 C16 C18 -1.8(4) . . . . ?
C14 C15 C16 C17 176.3(3) . . . . ?
C15 C16 C17 O4 1.5(4) . . . . ?
C18 C16 C17 O4 179.6(3) . . . . ?
C15 C16 C17 O3 -176.8(3) . . . . ?
C18 C16 C17 O3 1.4(4) . . . . ?
C15 C16 C18 C12 1.4(4) . . . . ?
C17 C16 C18 C12 -176.8(3) . . . . ?
C13 C12 C18 C16 0.6(4) . . . . ?
B1 C12 C18 C16 -177.5(3) . . . . ?
C2 C1 N1 C4 -0.5(4) . . . . ?
C3 C4 N1 C1 -0.2(3) . . . . ?
C5 C4 N1 C1 -177.9(3) . . . . ?
C10 C11 N2 C8 0.1(4) . . . . ?
C9 C8 N2 C11 -0.2(3) . . . . ?
C7 C8 N2 C11 -178.9(3) . . . . ?
C6 C5 O1 B1 -12.9(4) . . . . ?
C4 C5 O1 B1 169.6(3) . . . . ?
C6 C7 O2 B1 19.7(4) . . . . ?
C8 C7 O2 B1 -163.1(3) . . . . ?
C7 O2 B1 F1 80.9(3) . . . . ?
C7 O2 B1 O1 -36.3(4) . . . . ?
C7 O2 B1 C12 -157.6(3) . . . . ?
C5 O1 B1 F1 -83.7(4) . . . . ?
C5 O1 B1 O2 33.1(4) . . . . ?
C5 O1 B1 C12 154.1(3) . . . . ?
C13 C12 B1 F1 -151.6(3) . . . . ?
C18 C12 B1 F1 26.4(4) . . . . ?
C13 C12 B1 O2 89.5(4) . . . . ?
C18 C12 B1 O2 -92.5(3) . . . . ?
C13 C12 B1 O1 -31.6(4) . . . . ?
C18 C12 B1 O1 146.4(3) . . . . ?
N3 C19 C20 C21 165.9(3) . . . . ?
C19 C20 C21 C22 -72.1(4) . . . . ?
C20 C21 C22 C23 -69.3(5) . . . . ?
N3 C24 C25 C26 -179.3(3) . . . . ?
C24 C25 C26 C27 175.7(3) . . . . ?
C25 C26 C27 C28 62.1(5) . . . . ?
N3 C29 C30 C31 170.6(3) . . . . ?
C29 C30 C31 C32 175.3(3) . . . . ?
C30 C31 C32 C33 178.5(3) . . . . ?
N3 C34 C35 C36 -170.4(3) . . . . ?
C34 C35 C36 C37 -175.2(3) . . . . ?
C35 C36 C37 C38 -178.1(4) . . . . ?
C30 C29 N3 C24 52.3(3) . . . . ?
C30 C29 N3 C34 -67.1(3) . . . . ?
C30 C29 N3 C19 172.8(2) . . . . ?
C25 C24 N3 C29 58.6(3) . . . . ?
C25 C24 N3 C34 -179.7(3) . . . . ?
C25 C24 N3 C19 -58.4(3) . . . . ?
C35 C34 N3 C29 -54.1(3) . . . . ?
C35 C34 N3 C24 -175.3(3) . . . . ?
C35 C34 N3 C19 63.0(3) . . . . ?
C20 C19 N3 C29 177.7(3) . . . . ?
C20 C19 N3 C24 -62.2(3) . . . . ?
C20 C19 N3 C34 57.2(3) . . . . ?
